data_7239290
loop_
_publ_author_name
'Pawar, Sachin A.'
'Jabgunde, Amit M.'
'Petzold, Katja'
'Maguire, Glenn E. M.'
'Dhavale, Dilip D.'
'Kruger, Hendrik G.'
'Govender, Thavendran'

_publ_section_title
;
 Investigation and folding pattern of l-ido and d-gluco peptides by EASY
 ROESY NMR and X-ray
;
_journal_issue 45
_journal_name_full 'RSC Advances'
_journal_page_first 23355
_journal_paper_doi 10.1039/c3ra44542a
_journal_volume 3
_journal_year 2013
_chemical_absolute_configuration unk
_chemical_formula_moiety 'C32 H48 N3 O10'
_chemical_formula_sum 'C32 H49 N3 O10'
_chemical_formula_weight 635.74
_space_group_IT_number 5
_space_group_name_Hall 'C 2y'
_space_group_name_H-M_alt 'C 1 2 1'
_symmetry_cell_setting orthorhombic
_symmetry_space_group_name_Hall 'C 2y'
_symmetry_space_group_name_H-M 'C 1 2 1'
_atom_sites_solution_hydrogens geom
_atom_sites_solution_primary direct
_atom_sites_solution_secondary difmap
_audit_creation_method SHELXL-97
_cell_angle_alpha 90.00
_cell_angle_beta 90.00
_cell_angle_gamma 90.00
_cell_formula_units_Z 4
_cell_length_a 41.043(8)
_cell_length_b 5.0993(10)
_cell_length_c 16.334(3)
_cell_measurement_reflns_used 30457
_cell_measurement_temperature 173(2)
_cell_measurement_theta_max 25.99
_cell_measurement_theta_min 0.99
_cell_volume 3418.6(11)
_computing_cell_refinement 'SAINT-plus (Bruker, 2009)'
_computing_data_collection 'APEX2 (Bruker, 2009)'
_computing_data_reduction 'SAINT-Plus and XPREP (Bruker, 2009)'
_computing_molecular_graphics 'ORTEP3 (Farrugia, 1997)'
_computing_publication_material 'WinGX (Farrugia, 1999)'
_computing_structure_refinement 'SHELXL-97 (Sheldrick, 1997)'
_computing_structure_solution 'SHELXS-97 (Sheldrick, 1997)'
_diffrn_ambient_temperature 173(2)
_diffrn_measured_fraction_theta_full 0.944
_diffrn_measured_fraction_theta_max 0.944
_diffrn_measurement_device_type 'Bruker Smart ApexII CCD'
_diffrn_measurement_method '\f and \w scans'
_diffrn_radiation_monochromator graphite
_diffrn_radiation_source 'fine-focus sealed tube'
_diffrn_radiation_type MoK\a
_diffrn_radiation_wavelength 0.71073
_diffrn_reflns_av_R_equivalents 0.0333
_diffrn_reflns_av_sigmaI/netI 0.0310
_diffrn_reflns_limit_h_max 48
_diffrn_reflns_limit_h_min -48
_diffrn_reflns_limit_k_max 5
_diffrn_reflns_limit_k_min -5
_diffrn_reflns_limit_l_max 19
_diffrn_reflns_limit_l_min -19
_diffrn_reflns_number 30547
_diffrn_reflns_theta_full 24.99
_diffrn_reflns_theta_max 24.99
_diffrn_reflns_theta_min 0.99
_diffrn_standards_decay_% 0
_diffrn_standards_interval_count 0
_diffrn_standards_interval_time 0
_diffrn_standards_number 0
_exptl_absorpt_coefficient_mu 0.092
_exptl_absorpt_correction_T_max 0.9864
_exptl_absorpt_correction_T_min 0.9678
_exptl_absorpt_correction_type multi-scan
_exptl_absorpt_process_details 'SADABS (Bruker, 2008)'
_exptl_crystal_colour colourless
_exptl_crystal_density_diffrn 1.235
_exptl_crystal_density_method 'not measured'
_exptl_crystal_description block
_exptl_crystal_F_000 1368
_exptl_crystal_size_max 0.36
_exptl_crystal_size_mid 0.23
_exptl_crystal_size_min 0.15
_refine_diff_density_max 0.513
_refine_diff_density_min -0.403
_refine_diff_density_rms 0.124
_refine_ls_abs_structure_details 'Flack H D (1983), Acta Cryst. A39, 876-881'
_refine_ls_abs_structure_Flack 0.2(16)
_refine_ls_extinction_coef 0.0046(9)
_refine_ls_extinction_expression Fc^*^=kFc[1+0.001xFc^2^\l^3^/sin(2\q)]^-1/4^
_refine_ls_extinction_method SHELXL
_refine_ls_goodness_of_fit_ref 1.106
_refine_ls_hydrogen_treatment mixed
_refine_ls_matrix_type full
_refine_ls_number_parameters 416
_refine_ls_number_reflns 5098
_refine_ls_number_restraints 1
_refine_ls_restrained_S_all 1.106
_refine_ls_R_factor_all 0.0641
_refine_ls_R_factor_gt 0.0541
_refine_ls_shift/su_max 0.003
_refine_ls_shift/su_mean 0.000
_refine_ls_structure_factor_coef Fsqd
_refine_ls_weighting_details 'calc w=1/[\s^2^(Fo^2^)+(0.1038P)^2^+12.9862P] where P=(Fo^2^+2Fc^2^)/3'
_refine_ls_weighting_scheme calc
_refine_ls_wR_factor_gt 0.1699
_refine_ls_wR_factor_ref 0.2000
_reflns_number_gt 4923
_reflns_number_total 5098
_reflns_threshold_expression >2sigma(I)
_cod_data_source_file c3ra44542a.txt
_cod_data_source_block c2
_cod_original_cell_volume 3418.6(12)
_cod_original_sg_symbol_H-M C2
_cod_database_code 7239290

loop_
_symmetry_equiv_pos_as_xyz
'x, y, z'
'-x, y, -z'
'x+1/2, y+1/2, z'
'-x+1/2, y+1/2, -z'

loop_
_atom_site_label
_atom_site_type_symbol
_atom_site_fract_x
_atom_site_fract_y
_atom_site_fract_z
_atom_site_U_iso_or_equiv
_atom_site_adp_type
_atom_site_occupancy
_atom_site_symmetry_multiplicity
_atom_site_calc_flag
_atom_site_refinement_flags
C1 C 0.18279(10) 1.0636(12) -0.3622(2) 0.0273(11) Uani 1 1 d .
C2 C 0.18775(12) 1.1630(12) -0.4420(3) 0.0324(12) Uani 1 1 d .
H2 H 0.1746 1.1006 -0.4857 0.039 Uiso 1 1 calc R
C3 C 0.21070(13) 1.3438(14) -0.4572(3) 0.0420(15) Uani 1 1 d .
H3 H 0.2145 1.3968 -0.5121 0.050 Uiso 1 1 calc R
C4 C 0.22919(12) 1.4567(13) -0.3945(3) 0.0426(15) Uani 1 1 d .
H4 H 0.2444 1.5929 -0.4052 0.051 Uiso 1 1 calc R
C5 C 0.22420(11) 1.3588(14) -0.3144(3) 0.0403(14) Uani 1 1 d .
H5 H 0.2371 1.4233 -0.2706 0.048 Uiso 1 1 calc R
C6 C 0.20134(10) 1.1752(12) -0.2994(3) 0.0302(12) Uani 1 1 d .
H6 H 0.1977 1.1201 -0.2446 0.036 Uiso 1 1 calc R
C7 C 0.15834(10) 0.8524(11) -0.3463(2) 0.0250(10) Uani 1 1 d .
H7A H 0.1411 0.8572 -0.3886 0.030 Uiso 1 1 calc R
H7B H 0.1690 0.6785 -0.3485 0.030 Uiso 1 1 calc R
C8 C 0.12299(9) 0.6854(10) -0.2420(2) 0.0196(9) Uani 1 1 d .
H8 H 0.1311 0.5083 -0.2586 0.024 Uiso 1 1 calc R
C9 C 0.08919(10) 0.7437(10) -0.2750(3) 0.0235(10) Uani 1 1 d .
H9 H 0.0899 0.8048 -0.3332 0.028 Uiso 1 1 calc R
C10 C 0.03747(10) 0.6252(10) -0.2270(3) 0.0242(10) Uani 1 1 d .
C11 C 0.01002(11) 0.5803(12) -0.2861(3) 0.0340(12) Uani 1 1 d .
H11A H -0.0105 0.6409 -0.2618 0.051 Uiso 1 1 calc R
H11B H 0.0084 0.3927 -0.2986 0.051 Uiso 1 1 calc R
H11C H 0.0142 0.6779 -0.3367 0.051 Uiso 1 1 calc R
C12 C 0.03178(11) 0.4845(13) -0.1453(3) 0.0335(12) Uani 1 1 d .
H12A H 0.0503 0.5168 -0.1088 0.050 Uiso 1 1 calc R
H12B H 0.0296 0.2957 -0.1550 0.050 Uiso 1 1 calc R
H12C H 0.0118 0.5512 -0.1199 0.050 Uiso 1 1 calc R
C13 C 0.07594(10) 0.9533(12) -0.2181(3) 0.0301(12) Uani 1 1 d .
H13 H 0.0807 1.1347 -0.2381 0.036 Uiso 1 1 calc R
C14 C 0.11676(10) 0.7065(11) -0.1491(2) 0.0220(10) Uani 1 1 d .
H14 H 0.1093 0.5336 -0.1272 0.026 Uiso 1 1 calc R
C15 C 0.14533(9) 0.8087(10) -0.0982(2) 0.0170(9) Uani 1 1 d .
H15 H 0.1496 0.9950 -0.1140 0.020 Uiso 1 1 calc R
C16 C 0.17681(9) 0.6518(9) -0.1098(2) 0.0191(9) Uani 1 1 d .
H16A H 0.1765 0.4955 -0.0738 0.023 Uiso 1 1 calc R
H16B H 0.1784 0.5912 -0.1672 0.023 Uiso 1 1 calc R
C17 C 0.20624(9) 0.8221(9) -0.0890(2) 0.0175(9) Uani 1 1 d .
C18 C 0.26342(10) 0.8578(11) -0.0951(3) 0.0257(10) Uani 1 1 d .
H18A H 0.2672 0.8734 -0.0354 0.031 Uiso 1 1 calc R
H18B H 0.2613 1.0360 -0.1186 0.031 Uiso 1 1 calc R
C19 C 0.29143(11) 0.7096(14) -0.1358(3) 0.0413(14) Uani 1 1 d .
H19A H 0.2950 0.5431 -0.1072 0.062 Uiso 1 1 calc R
H19B H 0.3113 0.8159 -0.1331 0.062 Uiso 1 1 calc R
H19C H 0.2860 0.6747 -0.1932 0.062 Uiso 1 1 calc R
C20 C 0.12462(9) 1.0220(9) 0.0280(2) 0.0165(9) Uani 1 1 d .
C21 C 0.10700(9) 0.9553(10) 0.1092(2) 0.0197(10) Uani 1 1 d .
H21 H 0.1013 0.7647 0.1093 0.024 Uiso 1 1 calc R
C22 C 0.07518(10) 1.1195(12) 0.1152(2) 0.0298(12) Uani 1 1 d .
H22 H 0.0801 1.3101 0.1078 0.036 Uiso 1 1 calc R
C23 C 0.05196(11) 1.0228(16) 0.0475(3) 0.0459(17) Uani 1 1 d .
H23A H 0.0397 0.8704 0.0673 0.069 Uiso 1 1 calc R
H23B H 0.0646 0.9732 -0.0009 0.069 Uiso 1 1 calc R
H23C H 0.0367 1.1635 0.0330 0.069 Uiso 1 1 calc R
C24 C 0.05933(12) 1.0711(19) 0.1997(3) 0.060(2) Uani 1 1 d .
H24A H 0.0361 1.1133 0.1969 0.090 Uiso 1 1 calc R
H24B H 0.0698 1.1827 0.2408 0.090 Uiso 1 1 calc R
H24C H 0.0620 0.8865 0.2150 0.090 Uiso 1 1 calc R
C25 C 0.14089(9) 0.8121(9) 0.2220(2) 0.0154(8) Uani 1 1 d .
C26 C 0.15757(9) 0.8900(11) 0.3023(2) 0.0232(10) Uani 1 1 d .
H26 H 0.1645 1.0777 0.2992 0.028 Uiso 1 1 calc R
C27 C 0.18695(10) 0.7190(11) 0.3196(3) 0.0268(11) Uani 1 1 d .
H27A H 0.1974 0.7772 0.3704 0.040 Uiso 1 1 calc R
H27B H 0.2025 0.7329 0.2742 0.040 Uiso 1 1 calc R
H27C H 0.1800 0.5362 0.3255 0.040 Uiso 1 1 calc R
C28 C 0.11583(10) 1.0667(10) 0.3957(2) 0.0195(9) Uani 1 1 d .
C29 C 0.06959(10) 1.1731(10) 0.4836(2) 0.0202(10) Uani 1 1 d .
C30 C 0.08903(11) 1.3383(12) 0.5444(2) 0.0304(12) Uani 1 1 d .
H30A H 0.1013 1.2225 0.5811 0.046 Uiso 1 1 calc R
H30B H 0.0741 1.4468 0.5766 0.046 Uiso 1 1 calc R
H30C H 0.1042 1.4516 0.5145 0.046 Uiso 1 1 calc R
C31 C 0.04498(10) 1.0008(11) 0.5286(3) 0.0266(10) Uani 1 1 d .
H31A H 0.0312 0.9101 0.4887 0.040 Uiso 1 1 calc R
H31B H 0.0314 1.1104 0.5641 0.040 Uiso 1 1 calc R
H31C H 0.0566 0.8713 0.5619 0.040 Uiso 1 1 calc R
C32 C 0.05194(11) 1.3425(12) 0.4200(2) 0.0310(12) Uani 1 1 d .
H32A H 0.0677 1.4572 0.3927 0.047 Uiso 1 1 calc R
H32B H 0.0354 1.4497 0.4474 0.047 Uiso 1 1 calc R
H32C H 0.0415 1.2291 0.3794 0.047 Uiso 1 1 calc R
N1 N 0.13438(8) 0.8033(8) -0.01243(18) 0.0176(8) Uani 1 1 d .
H1 H 0.1341 0.6523 0.0136 0.021 Uiso 1 1 calc R
N2 N 0.12858(8) 1.0097(8) 0.17856(19) 0.0178(8) Uani 1 1 d .
H2A H 0.1334 1.1727 0.1915 0.021 Uiso 1 1 calc R
N3 N 0.13313(8) 0.8588(8) 0.36774(19) 0.0201(8) Uani 1 1 d .
H3A H 0.1297 0.7026 0.3890 0.024 Uiso 1 1 calc R
O1 O 0.14432(7) 0.8929(7) -0.26695(16) 0.0203(7) Uani 1 1 d .
O2 O 0.06726(7) 0.5292(7) -0.26440(17) 0.0247(8) Uani 1 1 d .
O3 O 0.04199(7) 0.8983(8) -0.2160(2) 0.0320(8) Uani 1 1 d .
O4 O 0.09115(7) 0.8989(8) -0.14085(18) 0.0302(8) Uani 1 1 d .
O5 O 0.20493(7) 1.0271(8) -0.0569(2) 0.0376(9) Uani 1 1 d .
O6 O 0.23394(7) 0.7022(7) -0.11166(17) 0.0252(8) Uani 1 1 d .
O7 O 0.12832(7) 1.2462(7) 0.00452(17) 0.0224(7) Uani 1 1 d .
O8 O 0.13807(8) 0.5815(7) 0.20291(18) 0.0266(8) Uani 1 1 d .
O9 O 0.12216(8) 1.2948(7) 0.38101(19) 0.0298(8) Uani 1 1 d .
O10 O 0.09095(7) 0.9837(7) 0.44316(16) 0.0228(7) Uani 1 1 d .

loop_
_atom_site_aniso_label
_atom_site_aniso_U_11
_atom_site_aniso_U_22
_atom_site_aniso_U_33
_atom_site_aniso_U_23
_atom_site_aniso_U_13
_atom_site_aniso_U_12
C1 0.0230(19) 0.035(3) 0.024(2) 0.003(2) 0.0053(16) 0.005(2)
C2 0.036(2) 0.039(4) 0.022(2) 0.004(2) 0.0094(18) 0.008(2)
C3 0.043(3) 0.048(4) 0.035(2) 0.017(3) 0.015(2) 0.019(3)
C4 0.031(2) 0.046(4) 0.051(3) 0.015(3) 0.016(2) -0.001(2)
C5 0.022(2) 0.051(4) 0.048(3) 0.008(3) 0.0019(19) -0.005(2)
C6 0.023(2) 0.039(4) 0.028(2) 0.008(2) -0.0011(16) 0.004(2)
C7 0.028(2) 0.028(3) 0.0196(18) -0.0025(19) 0.0019(15) 0.004(2)
C8 0.0219(19) 0.017(3) 0.0203(19) 0.0009(17) -0.0013(15) -0.0006(18)
C9 0.026(2) 0.018(3) 0.0260(19) 0.0070(18) -0.0046(16) 0.0009(19)
C10 0.024(2) 0.014(3) 0.035(2) -0.0024(19) -0.0023(17) 0.0003(18)
C11 0.030(2) 0.032(4) 0.041(2) 0.002(2) -0.0085(19) -0.004(2)
C12 0.030(2) 0.040(4) 0.030(2) -0.001(2) 0.0055(17) 0.000(2)
C13 0.019(2) 0.035(4) 0.036(2) 0.004(2) -0.0073(17) -0.0012(19)
C14 0.0229(19) 0.023(3) 0.0202(19) -0.0053(18) 0.0032(15) -0.0029(19)
C15 0.0180(17) 0.017(3) 0.0158(17) -0.0049(16) 0.0023(13) 0.0005(17)
C16 0.0193(19) 0.016(3) 0.0221(18) 0.0000(17) 0.0005(14) 0.0002(17)
C17 0.0207(18) 0.007(3) 0.0249(18) 0.0004(17) 0.0007(14) 0.0015(16)
C18 0.0207(19) 0.016(3) 0.040(2) -0.003(2) 0.0017(17) -0.0035(19)
C19 0.020(2) 0.054(4) 0.050(3) -0.009(3) 0.0088(19) 0.001(2)
C20 0.0160(17) 0.015(3) 0.0187(17) -0.0005(17) -0.0004(13) 0.0018(17)
C21 0.0212(18) 0.023(3) 0.0152(17) -0.0030(16) -0.0007(14) -0.0026(17)
C22 0.021(2) 0.048(4) 0.0201(19) -0.008(2) 0.0030(15) 0.006(2)
C23 0.021(2) 0.089(6) 0.028(2) -0.004(3) -0.0030(17) 0.009(3)
C24 0.028(2) 0.129(8) 0.023(2) -0.002(3) 0.0082(18) 0.018(3)
C25 0.0220(17) 0.004(3) 0.0200(17) 0.0009(16) 0.0036(14) -0.0003(16)
C26 0.0211(18) 0.031(3) 0.0171(17) 0.0012(18) 0.0008(14) -0.0004(19)
C27 0.024(2) 0.028(3) 0.028(2) -0.002(2) -0.0010(16) 0.001(2)
C28 0.0256(19) 0.015(3) 0.0178(17) 0.0030(17) -0.0013(15) -0.0012(18)
C29 0.027(2) 0.010(3) 0.0239(19) -0.0009(17) 0.0029(16) 0.0045(17)
C30 0.034(2) 0.038(4) 0.0193(18) -0.003(2) 0.0004(16) 0.001(2)
C31 0.026(2) 0.023(3) 0.031(2) -0.003(2) 0.0056(16) 0.006(2)
C32 0.034(2) 0.038(4) 0.0213(19) -0.001(2) -0.0007(17) 0.009(2)
N1 0.0204(15) 0.017(2) 0.0152(15) 0.0039(14) 0.0001(12) 0.0007(15)
N2 0.0226(16) 0.011(2) 0.0193(15) -0.0025(14) -0.0004(12) -0.0028(15)
N3 0.0258(17) 0.015(2) 0.0194(15) 0.0049(15) 0.0050(13) -0.0007(16)
O1 0.0241(14) 0.017(2) 0.0200(13) -0.0011(12) 0.0038(10) -0.0035(13)
O2 0.0235(14) 0.025(2) 0.0259(14) -0.0026(14) -0.0001(11) -0.0024(14)
O3 0.0193(14) 0.031(2) 0.0459(18) -0.0037(16) -0.0063(13) -0.0026(14)
O4 0.0215(14) 0.040(2) 0.0290(15) -0.0141(15) -0.0047(11) 0.0088(14)
O5 0.0256(16) 0.020(2) 0.067(2) -0.0170(19) -0.0032(15) -0.0010(15)
O6 0.0183(14) 0.027(2) 0.0303(15) -0.0003(15) 0.0018(11) -0.0020(13)
O7 0.0320(16) 0.014(2) 0.0210(13) 0.0014(12) 0.0020(11) 0.0010(13)
O8 0.0394(17) 0.014(2) 0.0261(15) 0.0025(13) -0.0042(12) 0.0001(14)
O9 0.0389(17) 0.018(2) 0.0326(16) -0.0004(14) 0.0086(13) -0.0001(15)
O10 0.0253(14) 0.020(2) 0.0227(13) -0.0014(13) 0.0058(11) 0.0013(13)

loop_
_atom_type_symbol
_atom_type_description
_atom_type_scat_dispersion_real
_atom_type_scat_dispersion_imag
_atom_type_scat_source
C C 0.0033 0.0016 'International Tables Vol C Tables 4.2.6.8 and 6.1.1.4'
H H 0.0000 0.0000 'International Tables Vol C Tables 4.2.6.8 and 6.1.1.4'
N N 0.0061 0.0033 'International Tables Vol C Tables 4.2.6.8 and 6.1.1.4'
O O 0.0106 0.0060 'International Tables Vol C Tables 4.2.6.8 and 6.1.1.4'

loop_
_geom_angle_atom_site_label_1
_geom_angle_atom_site_label_2
_geom_angle_atom_site_label_3
_geom_angle
C6 C1 C2 116.9(5)
C6 C1 C7 122.1(4)
C2 C1 C7 121.0(4)
C3 C2 C1 121.2(5)
C3 C2 H2 119.4
C1 C2 H2 119.4
C2 C3 C4 122.0(4)
C2 C3 H3 119.0
C4 C3 H3 119.0
C3 C4 C5 116.9(5)
C3 C4 H4 121.5
C5 C4 H4 121.5
C6 C5 C4 120.9(5)
C6 C5 H5 119.5
C4 C5 H5 119.5
C5 C6 C1 121.9(4)
C5 C6 H6 119.0
C1 C6 H6 119.0
O1 C7 C1 108.8(4)
O1 C7 H7A 109.9
C1 C7 H7A 109.9
O1 C7 H7B 109.9
C1 C7 H7B 109.9
H7A C7 H7B 108.3
O1 C8 C9 108.2(4)
O1 C8 C14 109.3(3)
C9 C8 C14 100.7(3)
O1 C8 H8 112.7
C9 C8 H8 112.7
C14 C8 H8 112.7
O2 C9 C13 103.9(3)
O2 C9 C8 112.5(4)
C13 C9 C8 104.3(3)
O2 C9 H9 111.9
C13 C9 H9 111.9
C8 C9 H9 111.9
O3 C10 O2 105.9(4)
O3 C10 C11 109.2(4)
O2 C10 C11 108.0(4)
O3 C10 C12 111.7(4)
O2 C10 C12 109.7(4)
C11 C10 C12 112.0(4)
C10 C11 H11A 109.5
C10 C11 H11B 109.5
H11A C11 H11B 109.5
C10 C11 H11C 109.5
H11A C11 H11C 109.5
H11B C11 H11C 109.5
C10 C12 H12A 109.5
C10 C12 H12B 109.5
H12A C12 H12B 109.5
C10 C12 H12C 109.5
H12A C12 H12C 109.5
H12B C12 H12C 109.5
O3 C13 O4 111.6(4)
O3 C13 C9 103.1(4)
O4 C13 C9 104.3(4)
O3 C13 H13 112.4
O4 C13 H13 112.4
C9 C13 H13 112.4
O4 C14 C15 106.0(4)
O4 C14 C8 105.1(3)
C15 C14 C8 115.6(3)
O4 C14 H14 110.0
C15 C14 H14 110.0
C8 C14 H14 110.0
N1 C15 C14 106.1(3)
N1 C15 C16 111.5(3)
C14 C15 C16 113.7(4)
N1 C15 H15 108.5
C14 C15 H15 108.5
C16 C15 H15 108.5
C17 C16 C15 110.0(4)
C17 C16 H16A 109.7
C15 C16 H16A 109.7
C17 C16 H16B 109.7
C15 C16 H16B 109.7
H16A C16 H16B 108.2
O5 C17 O6 124.7(4)
O5 C17 C16 124.9(4)
O6 C17 C16 110.5(4)
O6 C18 C19 105.8(4)
O6 C18 H18A 110.6
C19 C18 H18A 110.6
O6 C18 H18B 110.6
C19 C18 H18B 110.6
H18A C18 H18B 108.7
C18 C19 H19A 109.5
C18 C19 H19B 109.5
H19A C19 H19B 109.5
C18 C19 H19C 109.5
H19A C19 H19C 109.5
H19B C19 H19C 109.5
O7 C20 N1 125.7(3)
O7 C20 C21 122.4(4)
N1 C20 C21 112.0(4)
N2 C21 C20 109.8(3)
N2 C21 C22 110.9(3)
C20 C21 C22 109.2(3)
N2 C21 H21 109.0
C20 C21 H21 109.0
C22 C21 H21 109.0
C23 C22 C24 109.3(4)
C23 C22 C21 107.5(4)
C24 C22 C21 108.9(4)
C23 C22 H22 110.3
C24 C22 H22 110.3
C21 C22 H22 110.3
C22 C23 H23A 109.5
C22 C23 H23B 109.5
H23A C23 H23B 109.5
C22 C23 H23C 109.5
H23A C23 H23C 109.5
H23B C23 H23C 109.5
C22 C24 H24A 109.5
C22 C24 H24B 109.5
H24A C24 H24B 109.5
C22 C24 H24C 109.5
H24A C24 H24C 109.5
H24B C24 H24C 109.5
O8 C25 N2 123.8(4)
O8 C25 C26 120.7(4)
N2 C25 C26 115.4(4)
N3 C26 C27 110.1(4)
N3 C26 C25 106.8(3)
C27 C26 C25 111.5(4)
N3 C26 H26 109.5
C27 C26 H26 109.5
C25 C26 H26 109.5
C26 C27 H27A 109.5
C26 C27 H27B 109.5
H27A C27 H27B 109.5
C26 C27 H27C 109.5
H27A C27 H27C 109.5
H27B C27 H27C 109.5
O9 C28 O10 125.1(4)
O9 C28 N3 124.8(4)
O10 C28 N3 110.2(4)
O10 C29 C31 103.5(4)
O10 C29 C30 110.2(3)
C31 C29 C30 110.4(3)
O10 C29 C32 110.5(3)
C31 C29 C32 109.8(4)
C30 C29 C32 112.1(4)
C29 C30 H30A 109.5
C29 C30 H30B 109.5
H30A C30 H30B 109.5
C29 C30 H30C 109.5
H30A C30 H30C 109.5
H30B C30 H30C 109.5
C29 C31 H31A 109.5
C29 C31 H31B 109.5
H31A C31 H31B 109.5
C29 C31 H31C 109.5
H31A C31 H31C 109.5
H31B C31 H31C 109.5
C29 C32 H32A 109.5
C29 C32 H32B 109.5
H32A C32 H32B 109.5
C29 C32 H32C 109.5
H32A C32 H32C 109.5
H32B C32 H32C 109.5
C20 N1 C15 122.6(4)
C20 N1 H1 118.7
C15 N1 H1 118.7
C25 N2 C21 119.9(4)
C25 N2 H2A 120.1
C21 N2 H2A 120.1
C28 N3 C26 121.1(4)
C28 N3 H3A 119.5
C26 N3 H3A 119.5
C7 O1 C8 113.4(3)
C9 O2 C10 108.9(4)
C10 O3 C13 108.7(4)
C13 O4 C14 111.5(3)
C17 O6 C18 113.6(4)
C28 O10 C29 120.4(4)

loop_
_geom_bond_atom_site_label_1
_geom_bond_atom_site_label_2
_geom_bond_distance
C1 C6 1.398(7)
C1 C2 1.414(6)
C1 C7 1.495(7)
C2 C3 1.341(8)
C2 H2 0.9500
C3 C4 1.398(9)
C3 H3 0.9500
C4 C5 1.415(7)
C4 H4 0.9500
C5 C6 1.348(8)
C5 H5 0.9500
C6 H6 0.9500
C7 O1 1.433(5)
C7 H7A 0.9900
C7 H7B 0.9900
C8 O1 1.433(5)
C8 C9 1.518(6)
C8 C14 1.542(5)
C8 H8 1.0000
C9 O2 1.427(6)
C9 C13 1.518(7)
C9 H9 1.0000
C10 O3 1.416(7)
C10 O2 1.452(5)
C10 C11 1.502(6)
C10 C12 1.533(7)
C11 H11A 0.9800
C11 H11B 0.9800
C11 H11C 0.9800
C12 H12A 0.9800
C12 H12B 0.9800
C12 H12C 0.9800
C13 O3 1.422(5)
C13 O4 1.435(5)
C13 H13 1.0000
C14 O4 1.444(6)
C14 C15 1.529(5)
C14 H14 1.0000
C15 N1 1.471(4)
C15 C16 1.531(6)
C15 H15 1.0000
C16 C17 1.526(6)
C16 H16A 0.9900
C16 H16B 0.9900
C17 O5 1.171(6)
C17 O6 1.343(5)
C18 O6 1.472(5)
C18 C19 1.528(7)
C18 H18A 0.9900
C18 H18B 0.9900
C19 H19A 0.9800
C19 H19B 0.9800
C19 H19C 0.9800
C20 O7 1.215(6)
C20 N1 1.357(6)
C20 C21 1.548(5)
C21 N2 1.465(5)
C21 C22 1.554(6)
C21 H21 1.0000
C22 C23 1.541(6)
C22 C24 1.546(6)
C22 H22 1.0000
C23 H23A 0.9800
C23 H23B 0.9800
C23 H23C 0.9800
C24 H24A 0.9800
C24 H24B 0.9800
C24 H24C 0.9800
C25 O8 1.222(6)
C25 N2 1.332(6)
C25 C26 1.532(5)
C26 N3 1.475(5)
C26 C27 1.515(6)
C26 H26 1.0000
C27 H27A 0.9800
C27 H27B 0.9800
C27 H27C 0.9800
C28 O9 1.216(6)
C28 O10 1.350(5)
C28 N3 1.355(6)
C29 O10 1.462(5)
C29 C31 1.527(6)
C29 C30 1.528(6)
C29 C32 1.532(6)
C30 H30A 0.9800
C30 H30B 0.9800
C30 H30C 0.9800
C31 H31A 0.9800
C31 H31B 0.9800
C31 H31C 0.9800
C32 H32A 0.9800
C32 H32B 0.9800
C32 H32C 0.9800
N1 H1 0.8800
N2 H2A 0.8800
N3 H3A 0.8800

loop_
_geom_torsion_atom_site_label_1
_geom_torsion_atom_site_label_2
_geom_torsion_atom_site_label_3
_geom_torsion_atom_site_label_4
_geom_torsion
C6 C1 C2 C3 4.2(8)
C7 C1 C2 C3 -176.9(5)
C1 C2 C3 C4 -4.7(8)
C2 C3 C4 C5 4.2(8)
C3 C4 C5 C6 -3.5(9)
C4 C5 C6 C1 3.4(9)
C2 C1 C6 C5 -3.6(8)
C7 C1 C6 C5 177.5(5)
C6 C1 C7 O1 32.7(6)
C2 C1 C7 O1 -146.2(4)
O1 C8 C9 O2 170.9(3)
C14 C8 C9 O2 -74.6(4)
O1 C8 C9 C13 -77.2(4)
C14 C8 C9 C13 37.3(4)
O2 C9 C13 O3 -29.1(4)
C8 C9 C13 O3 -147.1(4)
O2 C9 C13 O4 87.6(4)
C8 C9 C13 O4 -30.5(4)
O1 C8 C14 O4 82.7(4)
C9 C8 C14 O4 -31.0(4)
O1 C8 C14 C15 -33.8(5)
C9 C8 C14 C15 -147.5(4)
O4 C14 C15 N1 66.0(4)
C8 C14 C15 N1 -178.0(4)
O4 C14 C15 C16 -171.1(3)
C8 C14 C15 C16 -55.2(5)
N1 C15 C16 C17 -84.4(4)
C14 C15 C16 C17 155.7(4)
C15 C16 C17 O5 11.0(6)
C15 C16 C17 O6 -169.9(3)
O7 C20 C21 N2 -76.1(5)
N1 C20 C21 N2 105.1(4)
O7 C20 C21 C22 45.6(5)
N1 C20 C21 C22 -133.1(4)
N2 C21 C22 C23 -172.1(4)
C20 C21 C22 C23 66.8(5)
N2 C21 C22 C24 -53.8(6)
C20 C21 C22 C24 -174.9(5)
O8 C25 C26 N3 -80.9(5)
N2 C25 C26 N3 95.7(4)
O8 C25 C26 C27 39.4(5)
N2 C25 C26 C27 -144.0(4)
O7 C20 N1 C15 -12.0(6)
C21 C20 N1 C15 166.8(3)
C14 C15 N1 C20 -102.1(4)
C16 C15 N1 C20 133.7(4)
O8 C25 N2 C21 7.8(6)
C26 C25 N2 C21 -168.7(3)
C20 C21 N2 C25 -109.8(4)
C22 C21 N2 C25 129.4(4)
O9 C28 N3 C26 -12.9(6)
O10 C28 N3 C26 168.1(3)
C27 C26 N3 C28 141.2(4)
C25 C26 N3 C28 -97.6(5)
C1 C7 O1 C8 -173.8(3)
C9 C8 O1 C7 -86.7(4)
C14 C8 O1 C7 164.6(3)
C13 C9 O2 C10 17.8(4)
C8 C9 O2 C10 130.0(4)
O3 C10 O2 C9 0.3(4)
C11 C10 O2 C9 117.2(4)
C12 C10 O2 C9 -120.5(4)
O2 C10 O3 C13 -20.0(4)
C11 C10 O3 C13 -136.1(4)
C12 C10 O3 C13 99.4(4)
O4 C13 O3 C10 -80.9(5)
C9 C13 O3 C10 30.5(5)
O3 C13 O4 C14 121.1(4)
C9 C13 O4 C14 10.5(5)
C15 C14 O4 C13 136.2(4)
C8 C14 O4 C13 13.3(5)
O5 C17 O6 C18 -2.1(6)
C16 C17 O6 C18 178.8(3)
C19 C18 O6 C17 -172.0(4)
O9 C28 O10 C29 -1.7(6)
N3 C28 O10 C29 177.2(3)
C31 C29 O10 C28 179.0(3)
C30 C29 O10 C28 -62.9(5)
C32 C29 O10 C28 61.5(5)
